data_2018879
loop_
_publ_author_name
'Yvon, K.'
'Mendoza-Alvarez, M.E.'
'Depmeier, W.'
'Schmid, H.'

_publ_section_title
;
 Structure refinement of trigonal iron-chlorine Boracite
;
_journal_name_full 'Acta Crystallographica C (39,1983-)'
_journal_page_first 1551
_journal_page_last 1552
_journal_volume 41
_journal_year 1985
_chemical_formula_sum 'B7 Cl Fe3 O13'
_chemical_name_systematic 'Fe3 (Cl B7 O13)'
_space_group_IT_number 161
_symmetry_space_group_name_Hall 'R 3 -2"c'
_symmetry_space_group_name_H-M 'R 3 c :H'
_cell_angle_alpha 90
_cell_angle_beta 90
_cell_angle_gamma 120
_cell_formula_units_Z 6
_cell_length_a 8.6231
_cell_length_b 8.6231
_cell_length_c 21.05029
_cell_volume 1355.550
_citation_journal_id_ASTM ACSCEE
_cod_data_source_file boron4-x_316.cif
_cod_data_source_block B7Cl1Fe3O13
_cod_original_cell_volume 1355.55
_cod_original_formula_sum 'B7 Cl1 Fe3 O13'
_cod_database_code 2018879

loop_
_symmetry_equiv_pos_as_xyz
x,y,z
-y,x-y,z
-x+y,-x,z
-y,-x,z+1/2
x,x-y,z+1/2
-x+y,y,z+1/2
x+2/3,y+1/3,z+1/3
-y+2/3,x-y+1/3,z+1/3
-x+y+2/3,-x+1/3,z+1/3
-y+2/3,-x+1/3,z+5/6
x+2/3,x-y+1/3,z+5/6
-x+y+2/3,y+1/3,z+5/6
x+1/3,y+2/3,z+2/3
-y+1/3,x-y+2/3,z+2/3
-x+y+1/3,-x+2/3,z+2/3
-y+1/3,-x+2/3,z+7/6
x+1/3,x-y+2/3,z+7/6
-x+y+1/3,y+2/3,z+7/6

loop_
_atom_site_label
_atom_site_type_symbol
_atom_site_fract_x
_atom_site_fract_y
_atom_site_fract_z
_atom_site_occupancy
_atom_site_U_iso_or_equiv
O4 O-2 0.2003 -0.0231 -0.08789 1 0.0
B1 B+3 0.1636 -0.1655 0.08261 1 0.0
B2 B+3 0.1002 -0.1027 -0.02895 1 0.0
Cl1 Cl-1 0 0 0.2663 1 0.0
O2 O-2 -0.1593 -0.0008 0.10509 1 0.0
O3 O-2 0.2888 0.2591 -0.0372 1 0.0
B3 B+3 0 0 0.1018 1 0.0
O1 O-2 0 0 -0.01215 1 0.0
Fe1 Fe+2 0.14727 0.29642 0.327 1 0.0
O5 O-2 -0.3045 -0.2246 0.02118 1 0.0
